data_2221505
loop_
_publ_author_name
'Booysen, Irvin'
'Gerber, Thomas I. A.'
'Hosten, Eric'
'Mayer, Peter'

_publ_section_title
;
 2,2'-Diamino-<i>N</i>,<i>N</i>'-(<i>o</i>-phenylene)dibenzamide
;
_journal_coeditor_code SJ2594
_journal_issue 4
_journal_name_full 'Acta Crystallographica Section E'
_journal_page_first o850
_journal_paper_doi 10.1107/S1600536809009283
_journal_volume 65
_journal_year 2009
_chemical_formula_iupac 'C20 H18 N4 O2'
_chemical_formula_moiety 'C20 H18 N4 O2'
_chemical_formula_sum 'C20 H18 N4 O2'
_chemical_formula_weight 346.383
_chemical_melting_point 532
_chemical_name_systematic
;
2,2'-Diamino-<i>N</i>,<i>N</i>'-(<i>o</i>-phenylene)dibenzamide
;
_space_group_IT_number 14
_symmetry_cell_setting monoclinic
_symmetry_space_group_name_Hall '-P 2yn'
_symmetry_space_group_name_H-M 'P 1 21/n 1'
_atom_sites_solution_hydrogens geom
_atom_sites_solution_primary direct
_atom_sites_solution_secondary difmap
_audit_block_code C20H18N4O2_ln441_gerber
_audit_creation_method 'form98_non/compatible with shelxl97-2'
_cell_angle_alpha 90.00
_cell_angle_beta 97.291(3)
_cell_angle_gamma 90.00
_cell_formula_units_Z 4
_cell_length_a 8.7464(3)
_cell_length_b 14.4308(6)
_cell_length_c 13.6161(6)
_cell_measurement_reflns_used 12612
_cell_measurement_temperature 200(2)
_cell_measurement_theta_max 27.485
_cell_measurement_theta_min 3.134
_cell_volume 1704.69(12)
_computing_cell_refinement 'SCALEPACK (Otwinowski & Minor, 1997)'
_computing_data_collection 'COLLECT (Nonius, 2004)'
_computing_data_reduction 'DENZO and SCALEPACK (Otwinowski & Minor, 1997)'
_computing_molecular_graphics 'ORTEP-3 (Farrugia, 1997) and Mercury (Macrae <i>et al.</i>,  2006)'
_computing_publication_material 'PLATON (Spek, 2009) and WinGX (Farrugia, 1999)'
_computing_structure_refinement 'SHELXL97 (Sheldrick, 2008)'
_computing_structure_solution 'SIR97 (Altomare <i>et al.</i>,  1999)'
_diffrn_ambient_temperature 200(2)
_diffrn_detector_area_resol_mean 9
_diffrn_measured_fraction_theta_full 0.997
_diffrn_measured_fraction_theta_max 0.997
_diffrn_measurement_device '95mm CCD camera on \k-goniostat'
_diffrn_measurement_device_type 'Nonius KappaCCD'
_diffrn_measurement_method 'CCD; rotation images; thick slices'
_diffrn_radiation_monochromator 'MONTEL, graded multilayered X-ray optics'
_diffrn_radiation_source 'rotating anode'
_diffrn_radiation_type MoK\a
_diffrn_radiation_wavelength 0.71073
_diffrn_reflns_av_R_equivalents 0.0490
_diffrn_reflns_av_sigmaI/netI 0.0823
_diffrn_reflns_limit_h_max 11
_diffrn_reflns_limit_h_min -11
_diffrn_reflns_limit_k_max 18
_diffrn_reflns_limit_k_min -18
_diffrn_reflns_limit_l_max 17
_diffrn_reflns_limit_l_min -17
_diffrn_reflns_number 7575
_diffrn_reflns_theta_full 27.47
_diffrn_reflns_theta_max 27.47
_diffrn_reflns_theta_min 3.20
_exptl_absorpt_coefficient_mu 0.090
_exptl_absorpt_correction_type none
_exptl_crystal_colour brown
_exptl_crystal_density_diffrn 1.34967
_exptl_crystal_density_method 'not measured'
_exptl_crystal_description block
_exptl_crystal_F_000 728
_exptl_crystal_size_max 0.16
_exptl_crystal_size_mid 0.14
_exptl_crystal_size_min 0.10
_refine_diff_density_max 0.191
_refine_diff_density_min -0.195
_refine_ls_extinction_coef 0.0130(17)
_refine_ls_extinction_method 'SHELXL97 (Sheldrick, 2008)'
_refine_ls_goodness_of_fit_ref 0.987
_refine_ls_hydrogen_treatment refall
_refine_ls_matrix_type full
_refine_ls_number_parameters 308
_refine_ls_number_reflns 3893
_refine_ls_number_restraints 0
_refine_ls_restrained_S_all 0.987
_refine_ls_R_factor_all 0.1146
_refine_ls_R_factor_gt 0.0467
_refine_ls_shift/su_max_lt 0.001
_refine_ls_shift/su_mean <0.001
_refine_ls_structure_factor_coef Fsqd
_refine_ls_weighting_details 'calc w = 1/[\s^2^(Fo^2^)+(0.0521P)^2^] where P=(Fo^2^+2Fc^2^)/3'
_refine_ls_weighting_scheme calc
_refine_ls_wR_factor_gt 0.0977
_refine_ls_wR_factor_ref 0.1222
_reflns_number_gt 2085
_reflns_number_total 3893
_reflns_threshold_expression I>2\s(I)
_cod_data_source_file sj2594.cif
_cod_data_source_block I
_cod_original_sg_symbol_H-M 'P 21/n'
_cod_database_code 2221505
_cod_database_fobs_code 2221505

loop_
_symmetry_equiv_pos_as_xyz
'x, y, z'
'-x+1/2, y+1/2, -z+1/2'
'-x, -y, -z'
'x-1/2, -y-1/2, z-1/2'

loop_
_atom_site_type_symbol
_atom_site_label
_atom_site_fract_x
_atom_site_fract_y
_atom_site_fract_z
_atom_site_U_iso_or_equiv
_atom_site_adp_type
_atom_site_calc_flag
_atom_site_refinement_flags
_atom_site_occupancy
_atom_site_disorder_assembly
_atom_site_disorder_group
O O1 0.50757(13) 0.19967(8) 1.10126(9) 0.0426(4) Uani d . 1 . .
O O2 0.33370(13) 0.11696(9) 0.75452(9) 0.0431(4) Uani d . 1 . .
N N1 0.45030(17) 0.17105(11) 0.93824(12) 0.0371(4) Uani d . 1 . .
N N2 0.3038(2) 0.28860(15) 1.19702(14) 0.0599(5) Uani d . 1 . .
N N3 0.43678(16) -0.00594(12) 0.84087(11) 0.0364(4) Uani d . 1 . .
N N4 0.1025(3) 0.08932(14) 0.61238(15) 0.0579(5) Uani d . 1 . .
C C1 0.41993(19) 0.21187(12) 1.02250(14) 0.0343(4) Uani d . 1 . .
C C2 0.27907(18) 0.27011(11) 1.01692(13) 0.0350(4) Uani d . 1 . .
C C3 0.2292(2) 0.30615(13) 1.10429(15) 0.0437(5) Uani d . 1 . .
C C4 0.0941(2) 0.35939(15) 1.0947(2) 0.0552(6) Uani d . 1 . .
C C5 0.0119(2) 0.37821(15) 1.00496(19) 0.0566(6) Uani d . 1 . .
C C6 0.0630(2) 0.34564(15) 0.91861(18) 0.0552(6) Uani d . 1 . .
C C7 0.1946(2) 0.29271(14) 0.92620(16) 0.0457(5) Uani d . 1 . .
C C8 0.58760(18) 0.12237(12) 0.92527(12) 0.0334(4) Uani d . 1 . .
C C9 0.57907(18) 0.03780(12) 0.87594(12) 0.0331(4) Uani d . 1 . .
C C10 0.7152(2) -0.00822(14) 0.86314(14) 0.0408(5) Uani d . 1 . .
C C11 0.8571(2) 0.02948(15) 0.89720(14) 0.0451(5) Uani d . 1 . .
C C12 0.8644(2) 0.11444(14) 0.94410(14) 0.0422(5) Uani d . 1 . .
C C13 0.7312(2) 0.16123(14) 0.95732(13) 0.0377(5) Uani d . 1 . .
C C14 0.32233(19) 0.03407(13) 0.77899(12) 0.0346(4) Uani d . 1 . .
C C15 0.18663(18) -0.02232(12) 0.74265(12) 0.0339(4) Uani d . 1 . .
C C16 0.0793(2) 0.00956(13) 0.66357(13) 0.0419(5) Uani d . 1 . .
C C17 -0.0521(2) -0.04422(16) 0.63397(16) 0.0501(5) Uani d . 1 . .
C C18 -0.0768(2) -0.12620(16) 0.67972(17) 0.0515(6) Uani d . 1 . .
C C19 0.0285(2) -0.15877(15) 0.75605(16) 0.0480(5) Uani d . 1 . .
C C20 0.1582(2) -0.10711(13) 0.78674(15) 0.0408(5) Uani d . 1 . .
H H13 0.7350(18) 0.2213(13) 0.9913(13) 0.043(5) Uiso d . 1 . .
H H20 0.2287(19) -0.1285(12) 0.8428(13) 0.044(5) Uiso d . 1 . .
H H1 0.3885(19) 0.1773(13) 0.8853(13) 0.040(6) Uiso d . 1 . .
H H10 0.7102(18) -0.0671(13) 0.8292(12) 0.041(5) Uiso d . 1 . .
H H12 0.960(2) 0.1435(12) 0.9685(13) 0.047(5) Uiso d . 1 . .
H H3 0.435(2) -0.0647(15) 0.8504(13) 0.044(6) Uiso d . 1 . .
H H11 0.951(2) -0.0045(13) 0.8853(15) 0.062(6) Uiso d . 1 . .
H H5 -0.083(2) 0.4151(14) 1.0036(13) 0.059(6) Uiso d . 1 . .
H H17 -0.132(2) -0.0200(13) 0.5784(14) 0.056(6) Uiso d . 1 . .
H H18 -0.168(2) -0.1625(14) 0.6568(14) 0.056(6) Uiso d . 1 . .
H H7 0.231(2) 0.2720(13) 0.8671(15) 0.050(5) Uiso d . 1 . .
H H4 0.063(2) 0.3824(14) 1.1515(16) 0.068(7) Uiso d . 1 . .
H H19 0.011(2) -0.2158(14) 0.7871(13) 0.052(6) Uiso d . 1 . .
H H41 0.027(3) 0.1085(16) 0.5717(18) 0.076(8) Uiso d . 1 . .
H H6 0.010(2) 0.3612(14) 0.8493(17) 0.076(7) Uiso d . 1 . .
H H42 0.178(3) 0.1311(17) 0.647(2) 0.090(8) Uiso d . 1 . .
H H21 0.405(3) 0.2631(16) 1.2012(17) 0.083(8) Uiso d . 1 . .
H H22 0.288(3) 0.3284(19) 1.2441(19) 0.090(9) Uiso d . 1 . .

loop_
_atom_site_aniso_label
_atom_site_aniso_U_11
_atom_site_aniso_U_22
_atom_site_aniso_U_33
_atom_site_aniso_U_12
_atom_site_aniso_U_13
_atom_site_aniso_U_23
O1 0.0509(8) 0.0387(8) 0.0375(8) 0.0062(6) 0.0034(6) -0.0021(6)
O2 0.0499(8) 0.0374(8) 0.0412(8) -0.0016(6) 0.0027(6) 0.0061(6)
N1 0.0371(9) 0.0387(10) 0.0349(10) 0.0081(7) 0.0030(7) -0.0038(8)
N2 0.0682(14) 0.0678(14) 0.0466(12) 0.0046(10) 0.0183(10) -0.0122(10)
N3 0.0359(9) 0.0300(10) 0.0427(10) 0.0037(7) 0.0025(7) 0.0016(8)
N4 0.0608(12) 0.0560(13) 0.0524(12) 0.0074(10) -0.0109(10) 0.0137(10)
C1 0.0402(10) 0.0275(10) 0.0362(11) -0.0034(8) 0.0095(9) 0.0002(8)
C2 0.0378(10) 0.0266(10) 0.0423(11) 0.0012(8) 0.0113(8) 0.0010(8)
C3 0.0472(11) 0.0365(12) 0.0508(13) -0.0022(9) 0.0190(10) -0.0027(9)
C4 0.0543(13) 0.0481(14) 0.0689(17) 0.0041(11) 0.0304(13) -0.0071(12)
C5 0.0436(12) 0.0419(13) 0.0876(19) 0.0088(10) 0.0206(13) 0.0030(12)
C6 0.0478(12) 0.0506(14) 0.0675(16) 0.0117(10) 0.0088(11) 0.0100(12)
C7 0.0450(11) 0.0459(13) 0.0481(13) 0.0087(9) 0.0135(10) 0.0040(10)
C8 0.0332(9) 0.0344(11) 0.0333(10) 0.0045(8) 0.0072(7) 0.0033(8)
C9 0.0343(10) 0.0332(11) 0.0318(10) 0.0030(8) 0.0048(7) 0.0029(8)
C10 0.0428(11) 0.0397(12) 0.0410(12) 0.0073(9) 0.0089(9) -0.0009(9)
C11 0.0380(11) 0.0521(14) 0.0462(13) 0.0092(10) 0.0093(9) 0.0028(10)
C12 0.0336(11) 0.0521(14) 0.0409(12) -0.0017(10) 0.0043(9) 0.0058(10)
C13 0.0400(11) 0.0370(12) 0.0364(11) -0.0004(9) 0.0054(8) 0.0022(9)
C14 0.0388(10) 0.0367(12) 0.0302(10) 0.0053(9) 0.0114(8) 0.0008(9)
C15 0.0363(10) 0.0355(11) 0.0303(10) 0.0035(8) 0.0061(8) -0.0022(8)
C16 0.0456(11) 0.0428(13) 0.0370(12) 0.0075(9) 0.0041(9) -0.0029(9)
C17 0.0438(12) 0.0540(15) 0.0498(14) 0.0046(11) -0.0045(10) -0.0093(11)
C18 0.0405(12) 0.0522(15) 0.0613(15) -0.0014(11) 0.0038(10) -0.0189(12)
C19 0.0451(12) 0.0421(13) 0.0580(14) -0.0019(10) 0.0113(10) -0.0032(11)
C20 0.0406(11) 0.0416(12) 0.0403(12) 0.0018(9) 0.0055(9) -0.0002(9)

loop_
_atom_type_symbol
_atom_type_description
_atom_type_scat_dispersion_real
_atom_type_scat_dispersion_imag
_atom_type_scat_source
C C 0.0033 0.0016 'International Tables Vol C Tables 4.2.6.8 and 6.1.1.4'
H H 0.0000 0.0000 'International Tables Vol C Tables 4.2.6.8 and 6.1.1.4'
N N 0.0061 0.0033 'International Tables Vol C Tables 4.2.6.8 and 6.1.1.4'
O O 0.0106 0.0060 'International Tables Vol C Tables 4.2.6.8 and 6.1.1.4'

loop_
_exptl_crystal_face_index_h
_exptl_crystal_face_index_k
_exptl_crystal_face_index_l
_exptl_crystal_face_perp_dist
1 3 7 0.050000
-1 -3 -7 0.050000
-1 4 -1 0.071000
1 -15 5 0.077000
-4 -1 2 0.084000
16 1 -8 0.077000
1 13 -16 0.083000
2 -13 14 0.074000
-4 6 -5 0.070000

loop_
_geom_angle_atom_site_label_1
_geom_angle_atom_site_label_2
_geom_angle_atom_site_label_3
_geom_angle_site_symmetry_1
_geom_angle_site_symmetry_3
_geom_angle
_geom_angle_publ_flag
C1 N1 C8 . . 125.70(16) ?
C1 N1 H1 . . 120.3(12) ?
C8 N1 H1 . . 113.8(12) ?
C3 N2 H21 . . 117.2(14) ?
C3 N2 H22 . . 116.6(16) ?
H21 N2 H22 . . 116(2) ?
C14 N3 C9 . . 124.48(17) ?
C14 N3 H3 . . 119.2(12) ?
C9 N3 H3 . . 114.9(12) ?
C16 N4 H41 . . 116.7(15) ?
C16 N4 H42 . . 114.2(15) ?
H41 N4 H42 . . 122(2) ?
O1 C1 N1 . . 120.28(16) ?
O1 C1 C2 . . 122.57(16) ?
N1 C1 C2 . . 117.15(16) ?
C7 C2 C3 . . 118.21(17) ?
C7 C2 C1 . . 121.35(16) ?
C3 C2 C1 . . 120.42(16) ?
N2 C3 C4 . . 118.99(19) ?
N2 C3 C2 . . 123.05(17) ?
C4 C3 C2 . . 117.92(19) ?
C5 C4 C3 . . 122.4(2) ?
C5 C4 H4 . . 120.6(13) ?
C3 C4 H4 . . 117.0(13) ?
C4 C5 C6 . . 120.0(2) ?
C4 C5 H5 . . 118.2(11) ?
C6 C5 H5 . . 121.8(11) ?
C7 C6 C5 . . 118.7(2) ?
C7 C6 H6 . . 118.2(12) ?
C5 C6 H6 . . 123.1(12) ?
C6 C7 C2 . . 122.8(2) ?
C6 C7 H7 . . 118.4(11) ?
C2 C7 H7 . . 118.8(11) ?
C9 C8 C13 . . 119.69(15) ?
C9 C8 N1 . . 119.96(15) ?
C13 C8 N1 . . 120.27(16) ?
C8 C9 C10 . . 118.97(16) ?
C8 C9 N3 . . 122.85(14) ?
C10 C9 N3 . . 118.14(17) ?
C11 C10 C9 . . 121.07(19) ?
C11 C10 H10 . . 119.5(10) ?
C9 C10 H10 . . 119.4(10) ?
C10 C11 C12 . . 119.55(18) ?
C10 C11 H11 . . 118.6(11) ?
C12 C11 H11 . . 121.8(11) ?
C13 C12 C11 . . 120.32(18) ?
C13 C12 H12 . . 117.2(11) ?
C11 C12 H12 . . 122.5(11) ?
C12 C13 C8 . . 120.35(19) ?
C12 C13 H13 . . 121.0(10) ?
C8 C13 H13 . . 118.6(10) ?
O2 C14 N3 . . 119.81(16) ?
O2 C14 C15 . . 121.86(16) ?
N3 C14 C15 . . 118.33(17) ?
C20 C15 C16 . . 118.35(17) ?
C20 C15 C14 . . 121.25(16) ?
C16 C15 C14 . . 120.38(17) ?
N4 C16 C17 . . 119.08(19) ?
N4 C16 C15 . . 122.20(18) ?
C17 C16 C15 . . 118.67(19) ?
C18 C17 C16 . . 121.3(2) ?
C18 C17 H17 . . 120.0(10) ?
C16 C17 H17 . . 118.7(10) ?
C17 C18 C19 . . 120.6(2) ?
C17 C18 H18 . . 119.4(11) ?
C19 C18 H18 . . 120.0(11) ?
C20 C19 C18 . . 119.3(2) ?
C20 C19 H19 . . 120.4(11) ?
C18 C19 H19 . . 120.3(11) ?
C19 C20 C15 . . 121.82(19) ?
C19 C20 H20 . . 118.9(10) ?
C15 C20 H20 . . 119.1(10) ?

loop_
_geom_bond_atom_site_label_1
_geom_bond_atom_site_label_2
_geom_bond_site_symmetry_2
_geom_bond_distance
_geom_bond_publ_flag
O1 C1 . 1.249(2) ?
O2 C14 . 1.249(2) ?
N1 C1 . 1.346(2) ?
N1 C8 . 1.421(2) ?
N1 H1 . 0.849(17) ?
N2 C3 . 1.369(3) ?
N2 H21 . 0.95(2) ?
N2 H22 . 0.89(3) ?
N3 C14 . 1.353(2) ?
N3 C9 . 1.423(2) ?
N3 H3 . 0.86(2) ?
N4 C16 . 1.374(2) ?
N4 H41 . 0.85(2) ?
N4 H42 . 0.97(3) ?
C1 C2 . 1.485(2) ?
C2 C7 . 1.395(3) ?
C2 C3 . 1.417(2) ?
C3 C4 . 1.402(3) ?
C4 C5 . 1.364(3) ?
C4 H4 . 0.91(2) ?
C5 C6 . 1.391(3) ?
C5 H5 . 0.98(2) ?
C6 C7 . 1.374(3) ?
C6 H6 . 1.02(2) ?
C7 H7 . 0.95(2) ?
C8 C9 . 1.390(2) ?
C8 C13 . 1.394(2) ?
C9 C10 . 1.394(2) ?
C10 C11 . 1.380(3) ?
C10 H10 . 0.966(19) ?
C11 C12 . 1.380(3) ?
C11 H11 . 0.986(19) ?
C12 C13 . 1.378(3) ?
C12 H12 . 0.957(18) ?
C13 H13 . 0.981(18) ?
C14 C15 . 1.472(2) ?
C15 C20 . 1.399(2) ?
C15 C16 . 1.413(2) ?
C16 C17 . 1.403(3) ?
C17 C18 . 1.367(3) ?
C17 H17 . 1.024(19) ?
C18 C19 . 1.380(3) ?
C18 H18 . 0.97(2) ?
C19 C20 . 1.378(3) ?
C19 H19 . 0.945(19) ?
C20 H20 . 0.968(18) ?

loop_
_geom_hbond_atom_site_label_D
_geom_hbond_atom_site_label_H
_geom_hbond_atom_site_label_A
_geom_hbond_site_symmetry_A
_geom_hbond_distance_DH
_geom_hbond_distance_HA
_geom_hbond_distance_DA
_geom_hbond_angle_DHA
_geom_hbond_publ_flag
N1 H1 O2 . 0.849(17) 1.986(18) 2.694(2) 140.4(17) yes
N3 H3 O1 3_657 0.86(2) 2.10(2) 2.929(2) 163.0(17) yes
N4 H42 O2 . 0.97(3) 1.88(3) 2.646(3) 134(2) yes
N2 H21 O1 . 0.95(2) 1.95(2) 2.667(2) 130.2(19) yes

loop_
_geom_torsion_atom_site_label_1
_geom_torsion_atom_site_label_2
_geom_torsion_atom_site_label_3
_geom_torsion_atom_site_label_4
_geom_torsion_site_symmetry_1
_geom_torsion_site_symmetry_2
_geom_torsion_site_symmetry_3
_geom_torsion_site_symmetry_4
_geom_torsion
_geom_torsion_publ_flag
C8 N1 C1 O1 . . . . -8.7(3) ?
C8 N1 C1 C2 . . . . 171.86(15) ?
O1 C1 C2 C7 . . . . 171.32(17) ?
N1 C1 C2 C7 . . . . -9.2(2) ?
O1 C1 C2 C3 . . . . -7.1(3) ?
N1 C1 C2 C3 . . . . 172.34(16) ?
C7 C2 C3 N2 . . . . -179.81(18) ?
C1 C2 C3 N2 . . . . -1.3(3) ?
C7 C2 C3 C4 . . . . 2.6(3) ?
C1 C2 C3 C4 . . . . -178.97(16) ?
N2 C3 C4 C5 . . . . -178.67(19) ?
C2 C3 C4 C5 . . . . -0.9(3) ?
C3 C4 C5 C6 . . . . -1.2(3) ?
C4 C5 C6 C7 . . . . 1.6(3) ?
C5 C6 C7 C2 . . . . 0.1(3) ?
C3 C2 C7 C6 . . . . -2.2(3) ?
C1 C2 C7 C6 . . . . 179.34(17) ?
C1 N1 C8 C9 . . . . 135.32(18) ?
C1 N1 C8 C13 . . . . -48.0(3) ?
C13 C8 C9 C10 . . . . 2.6(2) ?
N1 C8 C9 C10 . . . . 179.31(16) ?
C13 C8 C9 N3 . . . . -179.83(16) ?
N1 C8 C9 N3 . . . . -3.1(2) ?
C14 N3 C9 C8 . . . . 55.6(2) ?
C14 N3 C9 C10 . . . . -126.74(18) ?
C8 C9 C10 C11 . . . . -1.0(3) ?
N3 C9 C10 C11 . . . . -178.69(17) ?
C9 C10 C11 C12 . . . . -0.5(3) ?
C10 C11 C12 C13 . . . . 0.3(3) ?
C11 C12 C13 C8 . . . . 1.3(3) ?
C9 C8 C13 C12 . . . . -2.8(3) ?
N1 C8 C13 C12 . . . . -179.49(16) ?
C9 N3 C14 O2 . . . . -5.0(2) ?
C9 N3 C14 C15 . . . . 175.18(14) ?
O2 C14 C15 C20 . . . . -165.42(16) ?
N3 C14 C15 C20 . . . . 14.4(2) ?
O2 C14 C15 C16 . . . . 12.8(2) ?
N3 C14 C15 C16 . . . . -167.37(15) ?
C20 C15 C16 N4 . . . . -176.21(16) ?
C14 C15 C16 N4 . . . . 5.5(3) ?
C20 C15 C16 C17 . . . . 1.1(3) ?
C14 C15 C16 C17 . . . . -177.18(14) ?
N4 C16 C17 C18 . . . . 177.07(18) ?
C15 C16 C17 C18 . . . . -0.3(3) ?
C16 C17 C18 C19 . . . . -0.7(3) ?
C17 C18 C19 C20 . . . . 0.8(3) ?
C18 C19 C20 C15 . . . . 0.0(3) ?
C16 C15 C20 C19 . . . . -1.0(3) ?
C14 C15 C20 C19 . . . . 177.33(16) ?

loop_
_cod_related_entry_id
_cod_related_entry_database
_cod_related_entry_code
1 ChemSpider 15495692
